data_7217460
loop_
_publ_author_name
'Yang, Donghui'
'Liang, Yanfen'
'Ma, Pengtao'
'Li, Suzhi'
'Wang, Jingping'
'Niu, Jingyang'

_publ_section_title
;
 Self assembly of carboxylate/alcoholate functionalized ring-shape
 phosphomolybdates
;
_journal_issue 34
_journal_name_full CrystEngComm
_journal_page_first 8041
_journal_paper_doi 10.1039/C4CE00580E
_journal_volume 16
_journal_year 2014
_chemical_formula_sum 'C21 H51 Mo6 N6 O36 P'
_chemical_formula_weight 1570.37
_chemical_name_systematic
;
 ?
;
_space_group_IT_number 15
_symmetry_cell_setting monoclinic
_symmetry_space_group_name_Hall '-C 2yc'
_symmetry_space_group_name_H-M 'C 1 2/c 1'
_atom_sites_solution_hydrogens geom
_atom_sites_solution_primary direct
_atom_sites_solution_secondary difmap
_audit_creation_method SHELXL-97
_cell_angle_alpha 90.00
_cell_angle_beta 120.510(6)
_cell_angle_gamma 90.00
_cell_formula_units_Z 8
_cell_length_a 24.950(8)
_cell_length_b 21.344(7)
_cell_length_c 21.084(6)
_cell_measurement_reflns_used 363
_cell_measurement_temperature 296(2)
_cell_measurement_theta_max 15.45
_cell_measurement_theta_min 2.75
_cell_volume 9673(5)
_computing_cell_refinement 'Bruker SMART'
_computing_data_collection 'Bruker SMART'
_computing_data_reduction 'Bruker SAINT'
_computing_molecular_graphics 'Bruker SHELXTL'
_computing_publication_material 'Bruker SHELXTL'
_computing_structure_refinement 'SHELXL-97 (Sheldrick, 1997)'
_computing_structure_solution 'SHELXS-97 (Sheldrick, 1990)'
_diffrn_ambient_temperature 296(2)
_diffrn_measured_fraction_theta_full 0.999
_diffrn_measured_fraction_theta_max 0.999
_diffrn_measurement_device_type 'CCD area detector'
_diffrn_measurement_method 'phi and omega scans'
_diffrn_radiation_monochromator graphite
_diffrn_radiation_source 'fine-focus sealed tube'
_diffrn_radiation_type MoK\a
_diffrn_radiation_wavelength 0.71073
_diffrn_reflns_av_R_equivalents 0.0623
_diffrn_reflns_av_sigmaI/netI 0.0801
_diffrn_reflns_limit_h_max 29
_diffrn_reflns_limit_h_min -29
_diffrn_reflns_limit_k_max 20
_diffrn_reflns_limit_k_min -25
_diffrn_reflns_limit_l_max 25
_diffrn_reflns_limit_l_min -19
_diffrn_reflns_number 24466
_diffrn_reflns_theta_full 25.00
_diffrn_reflns_theta_max 25.00
_diffrn_reflns_theta_min 1.34
_exptl_absorpt_coefficient_mu 1.652
_exptl_absorpt_correction_T_max 0.8139
_exptl_absorpt_correction_T_min 0.6284
_exptl_absorpt_correction_type multi-scan
_exptl_absorpt_process_details SADABS
_exptl_crystal_colour brown
_exptl_crystal_density_diffrn 2.170
_exptl_crystal_density_method 'not measured'
_exptl_crystal_description block
_exptl_crystal_F_000 6272
_exptl_crystal_size_max 0.31
_exptl_crystal_size_mid 0.17
_exptl_crystal_size_min 0.13
_refine_diff_density_max 0.910
_refine_diff_density_min -0.880
_refine_diff_density_rms 0.162
_refine_ls_extinction_method none
_refine_ls_goodness_of_fit_ref 1.035
_refine_ls_hydrogen_treatment constr
_refine_ls_matrix_type full
_refine_ls_number_parameters 641
_refine_ls_number_reflns 8540
_refine_ls_number_restraints 0
_refine_ls_restrained_S_all 1.035
_refine_ls_R_factor_all 0.0698
_refine_ls_R_factor_gt 0.0431
_refine_ls_shift/su_max 0.001
_refine_ls_shift/su_mean 0.000
_refine_ls_structure_factor_coef Fsqd
_refine_ls_weighting_details 'calc w=1/[\s^2^(Fo^2^)+(0.0531P)^2^+7.0415P] where P=(Fo^2^+2Fc^2^)/3'
_refine_ls_weighting_scheme calc
_refine_ls_wR_factor_gt 0.1046
_refine_ls_wR_factor_ref 0.1210
_reflns_number_gt 6196
_reflns_number_total 8540
_reflns_threshold_expression >2sigma(I)
_cod_duplicate_entry 7216647
_cod_data_source_file c4ce00580e2.cif
_cod_data_source_block njy1
_cod_depositor_comments
;
The following automatic conversions were performed:

'_symmetry_cell_setting' value 'Monoclinic' changed to 'monoclinic'
according to
/usr/data/users/saulius/crontab/automatic-downloads/current/RSC/lib/dictionaries/cif_core.dic
dictionary named 'cif_core.dic' version 2.4.2 from
2011-04-26.

'_exptl_absorpt_correction_type' value 'Multi-scan'
changed to 'multi-scan' according to
/usr/data/users/saulius/crontab/automatic-downloads/current/RSC/lib/dictionaries/cif_core.dic
dictionary named 'cif_core.dic' version 2.4.2 from 2011-04-26.

Automatic conversion script
Id: cif_fix_values 2281 2013-09-26 08:29:07Z andrius 
;
_cod_original_sg_symbol_H-M C2/c
_cod_database_code 7217460

loop_
_symmetry_equiv_pos_as_xyz
'x, y, z'
'-x, y, -z+1/2'
'x+1/2, y+1/2, z'
'-x+1/2, y+1/2, -z+1/2'
'-x, -y, -z'
'x, -y, z-1/2'
'-x+1/2, -y+1/2, -z'
'x+1/2, -y+1/2, z-1/2'

loop_
_atom_site_label
_atom_site_type_symbol
_atom_site_fract_x
_atom_site_fract_y
_atom_site_fract_z
_atom_site_U_iso_or_equiv
_atom_site_adp_type
_atom_site_occupancy
_atom_site_symmetry_multiplicity
_atom_site_calc_flag
_atom_site_refinement_flags
Mo1 Mo 0.83068(3) 0.53628(3) 0.68089(3) 0.02054(15) Uani 1 1 d .
Mo2 Mo 0.91080(3) 0.66301(3) 0.77822(3) 0.01953(15) Uani 1 1 d .
Mo3 Mo 0.82998(3) 0.78907(3) 0.80928(3) 0.02039(15) Uani 1 1 d .
Mo4 Mo 0.67383(3) 0.79442(3) 0.71059(3) 0.02229(16) Uani 1 1 d .
Mo5 Mo 0.58781(3) 0.66529(3) 0.58742(3) 0.02013(15) Uani 1 1 d .
Mo6 Mo 0.66544(3) 0.53456(3) 0.58884(3) 0.01991(15) Uani 1 1 d .
P1 P 0.74965(8) 0.65399(8) 0.71247(9) 0.0173(4) Uani 1 1 d .
O1 O 0.8103(2) 0.5628(2) 0.5950(2) 0.0338(12) Uani 1 1 d .
O2 O 0.9082(2) 0.5839(2) 0.7355(2) 0.0246(11) Uani 1 1 d .
O3 O 0.80801(19) 0.6303(2) 0.7141(2) 0.0232(10) Uani 1 1 d .
O4 O 0.8605(2) 0.4639(2) 0.6834(3) 0.0353(13) Uani 1 1 d .
O5 O 0.74969(19) 0.5169(2) 0.6639(2) 0.0197(10) Uani 1 1 d .
O6 O 0.8557(2) 0.5169(2) 0.8006(2) 0.0287(11) Uani 1 1 d .
O7 O 0.9127(2) 0.6000(2) 0.8642(2) 0.0272(11) Uani 1 1 d .
O8 O 0.8930(2) 0.7123(2) 0.7053(2) 0.0250(11) Uani 1 1 d .
O9 O 0.9886(2) 0.6734(2) 0.8337(2) 0.0287(11) Uani 1 1 d .
O10 O 0.8787(2) 0.7153(2) 0.8261(2) 0.0208(10) Uani 1 1 d .
O11 O 0.7514(2) 0.8312(2) 0.7802(2) 0.0254(11) Uani 1 1 d .
O12 O 0.8392(2) 0.8216(2) 0.7414(2) 0.0304(12) Uani 1 1 d .
O13 O 0.8786(2) 0.8310(2) 0.8861(2) 0.0325(12) Uani 1 1 d .
O14 O 0.75182(19) 0.7251(2) 0.7221(2) 0.0202(10) Uani 1 1 d .
O15 O 0.7984(2) 0.7346(2) 0.8755(2) 0.0274(11) Uani 1 1 d .
O16 O 0.6942(2) 0.7415(2) 0.8102(2) 0.0297(12) Uani 1 1 d .
O17 O 0.6230(2) 0.8430(2) 0.7178(3) 0.0369(13) Uani 1 1 d .
O18 O 0.6728(2) 0.8216(2) 0.6325(2) 0.0312(12) Uani 1 1 d .
O19 O 0.6219(2) 0.7230(2) 0.6668(2) 0.0236(10) Uani 1 1 d .
O20 O 0.5980(2) 0.7100(2) 0.5259(3) 0.0322(12) Uani 1 1 d .
O21 O 0.5099(2) 0.6728(2) 0.5552(3) 0.0323(12) Uani 1 1 d .
O22 O 0.5955(2) 0.6078(2) 0.6823(2) 0.0287(11) Uani 1 1 d .
O23 O 0.6527(2) 0.5252(2) 0.6883(2) 0.0237(11) Uani 1 1 d .
O24 O 0.58942(19) 0.5831(2) 0.5533(2) 0.0233(10) Uani 1 1 d .
O25 O 0.6808(2) 0.5546(2) 0.5215(2) 0.0300(12) Uani 1 1 d .
O26 O 0.6919(2) 0.6337(2) 0.6418(2) 0.0211(10) Uani 1 1 d .
O27 O 0.6341(2) 0.4616(2) 0.5633(3) 0.0324(12) Uani 1 1 d .
N1 N 0.9271(3) 0.3523(3) 1.0045(3) 0.0305(15) Uani 1 1 d .
H1B H 0.9366 0.3335 1.0450 0.037 Uiso 1 1 calc R
H1C H 0.9184 0.3308 0.9659 0.037 Uiso 1 1 calc R
N2 N 0.6236(3) 0.6581(3) 0.9797(3) 0.0416(17) Uani 1 1 d .
H2B H 0.6202 0.6376 1.0127 0.050 Uiso 1 1 calc R
H2C H 0.5922 0.6785 0.9462 0.050 Uiso 1 1 calc R
N3 N 0.5442(3) 0.5650(3) 0.8827(3) 0.0393(17) Uani 1 1 d .
H3A H 0.5355 0.5467 0.9127 0.047 Uiso 1 1 calc R
H3B H 0.5392 0.6049 0.8761 0.047 Uiso 1 1 calc R
N4 N 0.9984(3) 0.1641(3) 0.1265(3) 0.0420(17) Uani 1 1 d .
N5 N 0.3132(3) 0.3225(3) 0.5131(4) 0.0419(18) Uani 1 1 d .
N6 N 0.2479(3) 0.4452(4) 0.5680(4) 0.063(2) Uani 1 1 d .
C1 C 0.9086(3) 0.5136(3) 0.9312(4) 0.0235(15) Uani 1 1 d .
C2 C 0.9094(3) 0.4489(3) 0.9344(4) 0.0251(16) Uani 1 1 d .
H2A H 0.8993 0.4250 0.8928 0.030 Uiso 1 1 calc R
C3 C 0.9257(3) 0.4201(3) 1.0012(4) 0.0245(16) Uani 1 1 d .
C4 C 0.9397(4) 0.4544(4) 1.0633(4) 0.0335(19) Uani 1 1 d .
H4B H 0.9495 0.4346 1.1072 0.040 Uiso 1 1 calc R
C5 C 0.9388(4) 0.5188(4) 1.0585(4) 0.040(2) Uani 1 1 d .
H5A H 0.9482 0.5424 1.0999 0.048 Uiso 1 1 calc R
C6 C 0.9246(4) 0.5490(4) 0.9943(4) 0.0361(19) Uani 1 1 d .
H6A H 0.9254 0.5925 0.9928 0.043 Uiso 1 1 calc R
C7 C 0.8910(3) 0.5460(3) 0.8598(4) 0.0232(16) Uani 1 1 d .
C8 C 0.7401(3) 0.6897(3) 0.9236(4) 0.0266(16) Uani 1 1 d .
C9 C 0.6860(3) 0.6903(4) 0.9256(4) 0.0316(18) Uani 1 1 d .
H9B H 0.6515 0.7122 0.8900 0.038 Uiso 1 1 calc R
C10 C 0.6827(4) 0.6582(4) 0.9807(4) 0.0337(18) Uani 1 1 d .
C11 C 0.7322(4) 0.6261(4) 1.0335(5) 0.054(3) Uani 1 1 d .
H11A H 0.7299 0.6056 1.0710 0.064 Uiso 1 1 calc R
C12 C 0.7864(4) 0.6245(5) 1.0304(5) 0.076(4) Uani 1 1 d .
H12B H 0.8204 0.6017 1.0654 0.091 Uiso 1 1 calc R
C13 C 0.7905(4) 0.6558(4) 0.9768(5) 0.054(3) Uani 1 1 d .
H13B H 0.8272 0.6545 0.9757 0.065 Uiso 1 1 calc R
C14 C 0.7451(3) 0.7256(3) 0.8660(4) 0.0255(16) Uani 1 1 d .
C15 C 0.6040(3) 0.5235(3) 0.7590(4) 0.0235(16) Uani 1 1 d .
C16 C 0.5822(3) 0.5587(4) 0.7966(4) 0.0269(16) Uani 1 1 d .
H16A H 0.5779 0.6019 0.7898 0.032 Uiso 1 1 calc R
C17 C 0.5668(3) 0.5298(3) 0.8445(4) 0.0264(16) Uani 1 1 d .
C18 C 0.5749(3) 0.4656(4) 0.8553(4) 0.0340(19) Uani 1 1 d .
H18B H 0.5660 0.4461 0.8883 0.041 Uiso 1 1 calc R
C19 C 0.5961(3) 0.4306(4) 0.8177(4) 0.0356(18) Uani 1 1 d .
H19A H 0.6011 0.3875 0.8253 0.043 Uiso 1 1 calc R
C20 C 0.6101(3) 0.4590(3) 0.7684(4) 0.0305(17) Uani 1 1 d .
H20B H 0.6233 0.4351 0.7420 0.037 Uiso 1 1 calc R
C21 C 0.6184(3) 0.5541(3) 0.7060(4) 0.0200(15) Uani 1 1 d .
O1W O 0.4801(3) 0.5485(3) 0.4261(3) 0.0581(18) Uani 1 1 d .
O2W O 0.5351(2) 0.2104(2) 0.5230(3) 0.0368(13) Uani 1 1 d .
O3W O 0.2535(3) 0.0515(3) 0.2916(3) 0.0526(16) Uani 1 1 d .
O4W O 0.1523(3) 0.3240(3) 0.4398(3) 0.0458(15) Uani 1 1 d .
O5W O 0.0000 0.5032(4) 0.2500 0.054(2) Uani 1 2 d S
O6W O 0.5575(4) 0.2168(4) 0.4047(4) 0.085(2) Uani 1 1 d .
O7W O 0.4352(6) 0.1411(5) 0.1991(6) 0.159(5) Uani 1 1 d .
O8W O 0.7627(3) 0.7725(3) 0.5935(3) 0.071(2) Uani 1 1 d .
O9W O 0.4827(11) 0.2940(10) 0.2975(13) 0.074(6) Uani 0.50 1 d P
O10W O 0.0000 0.2110(4) 0.2500 0.067(3) Uani 1 2 d S
O11W O 0.4599(10) 0.2664(10) 0.2777(13) 0.063(5) Uani 0.50 1 d P

loop_
_atom_site_aniso_label
_atom_site_aniso_U_11
_atom_site_aniso_U_22
_atom_site_aniso_U_33
_atom_site_aniso_U_23
_atom_site_aniso_U_13
_atom_site_aniso_U_12
Mo1 0.0189(3) 0.0221(3) 0.0218(3) -0.0030(2) 0.0112(3) 0.0005(3)
Mo2 0.0178(3) 0.0210(3) 0.0199(3) -0.0001(2) 0.0097(3) -0.0014(3)
Mo3 0.0237(3) 0.0180(3) 0.0199(3) -0.0016(2) 0.0114(3) -0.0021(3)
Mo4 0.0233(3) 0.0203(3) 0.0233(3) 0.0003(2) 0.0118(3) 0.0029(3)
Mo5 0.0182(3) 0.0204(3) 0.0209(3) 0.0023(2) 0.0093(3) 0.0015(3)
Mo6 0.0187(3) 0.0205(3) 0.0205(3) -0.0023(2) 0.0100(3) -0.0009(3)
P1 0.0158(9) 0.0174(9) 0.0189(8) -0.0018(7) 0.0089(7) -0.0007(7)
O1 0.033(3) 0.046(3) 0.027(3) 0.005(2) 0.018(2) -0.004(3)
O2 0.018(3) 0.030(3) 0.027(3) -0.005(2) 0.012(2) -0.001(2)
O3 0.016(2) 0.026(3) 0.025(2) -0.007(2) 0.008(2) -0.002(2)
O4 0.026(3) 0.029(3) 0.047(3) -0.011(2) 0.016(2) 0.004(2)
O5 0.019(2) 0.018(2) 0.022(2) -0.0006(19) 0.010(2) -0.005(2)
O6 0.031(3) 0.030(3) 0.020(3) -0.002(2) 0.009(2) -0.010(2)
O7 0.038(3) 0.018(3) 0.025(3) -0.001(2) 0.016(2) -0.007(2)
O8 0.026(3) 0.025(3) 0.027(3) 0.003(2) 0.015(2) -0.002(2)
O9 0.022(3) 0.033(3) 0.028(3) 0.001(2) 0.010(2) 0.000(2)
O10 0.020(3) 0.018(2) 0.024(2) -0.0018(19) 0.011(2) -0.001(2)
O11 0.025(3) 0.018(3) 0.032(3) -0.005(2) 0.013(2) 0.001(2)
O12 0.036(3) 0.028(3) 0.029(3) 0.005(2) 0.018(2) -0.003(2)
O13 0.035(3) 0.034(3) 0.027(3) -0.012(2) 0.015(2) -0.003(3)
O14 0.016(2) 0.024(3) 0.018(2) -0.0015(19) 0.007(2) 0.000(2)
O15 0.026(3) 0.035(3) 0.025(3) 0.001(2) 0.016(2) 0.000(2)
O16 0.024(3) 0.042(3) 0.026(3) 0.003(2) 0.014(2) -0.001(2)
O17 0.037(3) 0.034(3) 0.046(3) -0.008(2) 0.025(3) 0.007(3)
O18 0.031(3) 0.034(3) 0.027(3) 0.007(2) 0.014(2) 0.000(2)
O19 0.023(3) 0.023(3) 0.024(3) 0.000(2) 0.012(2) 0.001(2)
O20 0.042(3) 0.029(3) 0.029(3) 0.006(2) 0.020(2) 0.002(2)
O21 0.019(3) 0.039(3) 0.035(3) 0.002(2) 0.011(2) 0.000(2)
O22 0.030(3) 0.028(3) 0.033(3) 0.010(2) 0.020(2) 0.007(2)
O23 0.023(3) 0.026(3) 0.031(3) 0.003(2) 0.020(2) 0.005(2)
O24 0.013(2) 0.024(3) 0.026(2) -0.002(2) 0.005(2) 0.000(2)
O25 0.030(3) 0.039(3) 0.020(3) 0.003(2) 0.012(2) 0.004(2)
O26 0.021(3) 0.020(2) 0.018(2) -0.0012(19) 0.007(2) 0.005(2)
O27 0.027(3) 0.024(3) 0.045(3) -0.010(2) 0.017(2) -0.006(2)
N1 0.051(4) 0.018(3) 0.021(3) 0.005(2) 0.017(3) 0.002(3)
N2 0.050(4) 0.056(5) 0.037(4) 0.010(3) 0.035(4) 0.001(4)
N3 0.048(4) 0.047(4) 0.036(4) 0.003(3) 0.031(3) 0.007(4)
N4 0.050(4) 0.049(4) 0.030(4) -0.003(3) 0.023(3) -0.003(4)
N5 0.061(5) 0.028(4) 0.066(5) 0.010(3) 0.054(4) -0.002(3)
N6 0.049(5) 0.121(8) 0.024(4) -0.008(4) 0.022(4) -0.009(5)
C1 0.023(4) 0.020(4) 0.025(4) 0.003(3) 0.010(3) -0.005(3)
C2 0.030(4) 0.026(4) 0.019(4) -0.003(3) 0.013(3) -0.004(3)
C3 0.020(4) 0.020(4) 0.038(4) 0.005(3) 0.017(3) 0.004(3)
C4 0.044(5) 0.039(5) 0.020(4) 0.006(3) 0.017(4) -0.001(4)
C5 0.064(6) 0.032(5) 0.027(4) -0.005(3) 0.026(4) 0.003(4)
C6 0.045(5) 0.029(4) 0.035(4) -0.004(3) 0.021(4) -0.004(4)
C7 0.017(4) 0.029(4) 0.022(4) 0.008(3) 0.009(3) 0.004(3)
C8 0.036(4) 0.024(4) 0.023(4) 0.001(3) 0.018(3) -0.008(3)
C9 0.035(5) 0.039(5) 0.024(4) 0.003(3) 0.017(4) 0.003(4)
C10 0.032(4) 0.042(5) 0.029(4) -0.001(4) 0.017(4) -0.011(4)
C11 0.044(6) 0.069(7) 0.047(5) 0.027(5) 0.022(5) -0.003(5)
C12 0.036(6) 0.114(10) 0.067(7) 0.066(7) 0.019(5) 0.015(6)
C13 0.025(5) 0.074(7) 0.060(6) 0.034(5) 0.018(4) 0.007(5)
C14 0.029(4) 0.026(4) 0.024(4) -0.002(3) 0.016(4) 0.002(3)
C15 0.026(4) 0.022(4) 0.027(4) 0.006(3) 0.017(3) 0.009(3)
C16 0.020(4) 0.029(4) 0.032(4) 0.005(3) 0.014(3) -0.001(3)
C17 0.020(4) 0.032(4) 0.025(4) 0.000(3) 0.010(3) 0.000(3)
C18 0.026(4) 0.046(5) 0.032(4) 0.014(4) 0.016(4) -0.001(4)
C19 0.037(5) 0.029(4) 0.042(5) 0.007(4) 0.021(4) -0.001(4)
C20 0.026(4) 0.031(4) 0.035(4) 0.006(3) 0.016(4) 0.002(3)
C21 0.020(4) 0.014(3) 0.028(4) 0.000(3) 0.014(3) -0.004(3)
O1W 0.046(4) 0.089(5) 0.044(4) -0.016(3) 0.026(3) -0.016(4)
O2W 0.032(3) 0.040(3) 0.029(3) 0.002(2) 0.008(2) 0.003(3)
O3W 0.057(4) 0.043(4) 0.054(4) -0.007(3) 0.025(3) -0.006(3)
O4W 0.063(4) 0.046(4) 0.038(3) 0.003(3) 0.033(3) 0.003(3)
O5W 0.046(5) 0.055(6) 0.065(6) 0.000 0.030(5) 0.000
O6W 0.096(6) 0.091(6) 0.091(5) 0.021(4) 0.065(5) 0.027(5)
O7W 0.254(12) 0.130(9) 0.213(11) -0.095(8) 0.206(11) -0.114(8)
O8W 0.072(5) 0.093(6) 0.057(4) 0.006(4) 0.040(4) 0.002(4)
O9W 0.101(19) 0.073(16) 0.093(17) 0.013(11) 0.083(16) 0.013(11)
O10W 0.067(7) 0.050(6) 0.079(7) 0.000 0.034(6) 0.000
O11W 0.058(12) 0.076(16) 0.069(12) -0.008(10) 0.044(10) -0.006(10)

loop_
_atom_type_symbol
_atom_type_description
_atom_type_scat_dispersion_real
_atom_type_scat_dispersion_imag
_atom_type_scat_source
C C 0.0033 0.0016 'International Tables Vol C Tables 4.2.6.8 and 6.1.1.4'
H H 0.0000 0.0000 'International Tables Vol C Tables 4.2.6.8 and 6.1.1.4'
N N 0.0061 0.0033 'International Tables Vol C Tables 4.2.6.8 and 6.1.1.4'
O O 0.0106 0.0060 'International Tables Vol C Tables 4.2.6.8 and 6.1.1.4'
P P 0.1023 0.0942 'International Tables Vol C Tables 4.2.6.8 and 6.1.1.4'
Mo Mo -1.6832 0.6857 'International Tables Vol C Tables 4.2.6.8 and 6.1.1.4'

loop_
_geom_angle_atom_site_label_1
_geom_angle_atom_site_label_2
_geom_angle_atom_site_label_3
_geom_angle
O4 Mo1 O1 103.0(2)
O4 Mo1 O5 102.3(2)
O1 Mo1 O5 98.9(2)
O4 Mo1 O2 99.6(2)
O1 Mo1 O2 97.2(2)
O5 Mo1 O2 148.97(18)
O4 Mo1 O3 163.2(2)
O1 Mo1 O3 92.7(2)
O5 Mo1 O3 81.06(17)
O2 Mo1 O3 71.86(17)
O4 Mo1 O6 86.1(2)
O1 Mo1 O6 170.8(2)
O5 Mo1 O6 80.73(17)
O2 Mo1 O6 79.15(17)
O3 Mo1 O6 78.14(16)
O9 Mo2 O8 102.8(2)
O9 Mo2 O2 101.2(2)
O8 Mo2 O2 100.9(2)
O9 Mo2 O10 101.4(2)
O8 Mo2 O10 97.3(2)
O2 Mo2 O10 146.94(18)
O9 Mo2 O7 88.5(2)
O8 Mo2 O7 168.1(2)
O2 Mo2 O7 80.27(18)
O10 Mo2 O7 76.56(17)
O9 Mo2 O3 168.9(2)
O8 Mo2 O3 87.49(19)
O2 Mo2 O3 72.20(17)
O10 Mo2 O3 81.28(17)
O7 Mo2 O3 81.57(16)
O13 Mo3 O12 104.4(2)
O13 Mo3 O10 100.3(2)
O12 Mo3 O10 98.5(2)
O13 Mo3 O11 99.9(2)
O12 Mo3 O11 95.2(2)
O10 Mo3 O11 151.84(19)
O13 Mo3 O15 89.2(2)
O12 Mo3 O15 166.1(2)
O10 Mo3 O15 81.28(18)
O11 Mo3 O15 79.63(18)
O13 Mo3 O14 165.19(19)
O12 Mo3 O14 89.56(19)
O10 Mo3 O14 82.04(17)
O11 Mo3 O14 73.54(17)
O15 Mo3 O14 76.61(16)
O17 Mo4 O18 103.2(2)
O17 Mo4 O11 101.1(2)
O18 Mo4 O11 96.5(2)
O17 Mo4 O19 100.1(2)
O18 Mo4 O19 97.4(2)
O11 Mo4 O19 151.21(19)
O17 Mo4 O16 92.8(2)
O18 Mo4 O16 164.0(2)
O11 Mo4 O16 79.88(19)
O19 Mo4 O16 79.84(18)
O17 Mo4 O14 170.4(2)
O18 Mo4 O14 85.54(19)
O11 Mo4 O14 73.54(17)
O19 Mo4 O14 82.54(17)
O16 Mo4 O14 78.51(16)
O21 Mo5 O20 102.7(2)
O21 Mo5 O19 101.6(2)
O20 Mo5 O19 97.6(2)
O21 Mo5 O24 100.0(2)
O20 Mo5 O24 100.7(2)
O19 Mo5 O24 147.74(19)
O21 Mo5 O22 88.4(2)
O20 Mo5 O22 168.5(2)
O19 Mo5 O22 76.95(18)
O24 Mo5 O22 80.01(18)
O21 Mo5 O26 167.2(2)
O20 Mo5 O26 88.7(2)
O19 Mo5 O26 82.27(17)
O24 Mo5 O26 71.89(16)
O22 Mo5 O26 80.60(15)
O27 Mo6 O25 103.2(2)
O27 Mo6 O5 102.5(2)
O25 Mo6 O5 96.9(2)
O27 Mo6 O24 99.4(2)
O25 Mo6 O24 97.7(2)
O5 Mo6 O24 150.06(18)
O27 Mo6 O23 87.4(2)
O25 Mo6 O23 169.4(2)
O5 Mo6 O23 80.22(17)
O24 Mo6 O23 80.63(17)
O27 Mo6 O26 163.09(19)
O25 Mo6 O26 92.4(2)
O5 Mo6 O26 81.81(16)
O24 Mo6 O26 71.61(17)
O23 Mo6 O26 77.12(15)
O26 P1 O3 110.3(2)
O26 P1 O14 111.4(2)
O3 P1 O14 110.9(3)
Mo2 O2 Mo1 121.8(2)
P1 O3 Mo1 131.7(3)
P1 O3 Mo2 132.4(3)
Mo1 O3 Mo2 94.02(16)
Mo1 O5 Mo6 136.3(2)
C7 O6 Mo1 131.0(4)
C7 O7 Mo2 131.3(4)
Mo3 O10 Mo2 140.7(2)
Mo4 O11 Mo3 121.1(2)
P1 O14 Mo3 130.3(2)
P1 O14 Mo4 129.7(2)
Mo3 O14 Mo4 91.74(15)
C14 O15 Mo3 131.2(4)
C14 O16 Mo4 131.4(4)
Mo5 O19 Mo4 146.8(2)
C21 O22 Mo5 131.1(4)
C21 O23 Mo6 131.6(4)
Mo5 O24 Mo6 123.2(2)
P1 O26 Mo6 128.8(2)
P1 O26 Mo5 131.5(2)
Mo6 O26 Mo5 93.02(15)
C3 N1 H1B 120.0
C3 N1 H1C 120.0
H1B N1 H1C 120.0
C10 N2 H2B 120.0
C10 N2 H2C 120.0
H2B N2 H2C 120.0
C17 N3 H3A 120.0
C17 N3 H3B 120.0
H3A N3 H3B 120.0
C2 C1 C6 120.1(6)
C2 C1 C7 119.8(6)
C6 C1 C7 120.1(6)
C1 C2 C3 118.6(6)
C1 C2 H2A 120.7
C3 C2 H2A 120.7
C4 C3 C2 121.8(7)
C4 C3 N1 119.8(6)
C2 C3 N1 118.4(6)
C5 C4 C3 118.2(6)
C5 C4 H4B 120.9
C3 C4 H4B 120.9
C6 C5 C4 121.9(7)
C6 C5 H5A 119.0
C4 C5 H5A 119.0
C5 C6 C1 119.3(7)
C5 C6 H6A 120.3
C1 C6 H6A 120.3
O7 C7 O6 125.5(6)
O7 C7 C1 116.8(6)
O6 C7 C1 117.6(6)
C9 C8 C13 118.9(6)
C9 C8 C14 120.6(7)
C13 C8 C14 120.5(7)
C8 C9 C10 119.8(7)
C8 C9 H9B 120.1
C10 C9 H9B 120.1
C11 C10 C9 121.4(7)
C11 C10 N2 120.1(7)
C9 C10 N2 118.4(7)
C10 C11 C12 118.5(7)
C10 C11 H11A 120.7
C12 C11 H11A 120.7
C13 C12 C11 120.8(8)
C13 C12 H12B 119.6
C11 C12 H12B 119.6
C12 C13 C8 120.5(8)
C12 C13 H13B 119.8
C8 C13 H13B 119.8
O15 C14 O16 126.1(6)
O15 C14 C8 118.0(6)
O16 C14 C8 115.8(6)
C20 C15 C16 120.2(6)
C20 C15 C21 119.4(6)
C16 C15 C21 120.4(6)
C15 C16 C17 120.4(7)
C15 C16 H16A 119.8
C17 C16 H16A 119.8
C18 C17 C16 119.0(6)
C18 C17 N3 120.0(6)
C16 C17 N3 121.0(7)
C19 C18 C17 120.7(7)
C19 C18 H18B 119.7
C17 C18 H18B 119.7
C18 C19 C20 120.5(7)
C18 C19 H19A 119.7
C20 C19 H19A 119.7
C15 C20 C19 119.2(7)
C15 C20 H20B 120.4
C19 C20 H20B 120.4
O23 C21 O22 124.5(6)
O23 C21 C15 118.0(6)
O22 C21 C15 117.5(6)

loop_
_geom_bond_atom_site_label_1
_geom_bond_atom_site_label_2
_geom_bond_distance
Mo1 O4 1.703(5)
Mo1 O1 1.709(4)
Mo1 O5 1.910(4)
Mo1 O2 1.959(4)
Mo1 O3 2.290(4)
Mo1 O6 2.309(4)
Mo2 O9 1.697(5)
Mo2 O8 1.724(4)
Mo2 O2 1.899(5)
Mo2 O10 1.930(4)
Mo2 O7 2.238(4)
Mo2 O3 2.318(4)
Mo3 O13 1.703(5)
Mo3 O12 1.707(4)
Mo3 O10 1.910(4)
Mo3 O11 1.951(4)
Mo3 O15 2.245(4)
Mo3 O14 2.325(4)
Mo4 O17 1.703(5)
Mo4 O18 1.733(4)
Mo4 O11 1.906(5)
Mo4 O19 1.907(5)
Mo4 O16 2.205(5)
Mo4 O14 2.357(4)
Mo5 O21 1.710(5)
Mo5 O20 1.729(4)
Mo5 O19 1.896(4)
Mo5 O24 1.905(4)
Mo5 O22 2.270(4)
Mo5 O26 2.343(4)
Mo6 O27 1.702(5)
Mo6 O25 1.703(4)
Mo6 O5 1.921(4)
Mo6 O24 1.946(4)
Mo6 O23 2.284(4)
Mo6 O26 2.327(4)
P1 O26 1.518(4)
P1 O3 1.525(4)
P1 O14 1.529(5)
O6 C7 1.266(8)
O7 C7 1.256(8)
O15 C14 1.254(8)
O16 C14 1.264(8)
O22 C21 1.266(7)
O23 C21 1.255(7)
N1 C3 1.449(8)
N1 H1B 0.8600
N1 H1C 0.8600
N2 C10 1.465(9)
N2 H2B 0.8600
N2 H2C 0.8600
N3 C17 1.412(9)
N3 H3A 0.8600
N3 H3B 0.8600
C1 C2 1.384(9)
C1 C6 1.402(9)
C1 C7 1.504(9)
C2 C3 1.396(9)
C2 H2A 0.9300
C3 C4 1.381(9)
C4 C5 1.377(10)
C4 H4B 0.9300
C5 C6 1.372(10)
C5 H5A 0.9300
C6 H6A 0.9300
C8 C9 1.371(10)
C8 C13 1.388(10)
C8 C14 1.495(9)
C9 C10 1.386(9)
C9 H9B 0.9300
C10 C11 1.356(11)
C11 C12 1.386(11)
C11 H11A 0.9300
C12 C13 1.362(11)
C12 H12B 0.9300
C13 H13B 0.9300
C15 C20 1.387(9)
C15 C16 1.387(9)
C15 C21 1.488(9)
C16 C17 1.394(9)
C16 H16A 0.9300
C17 C18 1.387(10)
C18 C19 1.375(10)
C18 H18B 0.9300
C19 C20 1.394(9)
C19 H19A 0.9300
C20 H20B 0.9300
O9W O11W 0.78(2)
